data_7016499
loop_
_publ_author_name
'Femoni, C.'
'Iapalucci, M. C.'
'Longoni, G.'
'Zacchini, S.'

_publ_section_title
;
 The chemistry of hydridocarbonylferrates revisited: syntheses and
 structures of the new [H(2)Fe(4)(CO)(12)](2-) and [HFe(5)(CO)(14)](3-)
 anions, and the [Fe(DMF)(4)][Fe(4)(CO)(12)(\m(5)-\h(2)-CO)(\m-H)](2)
 adduct containing an unprecedented isocarbonyl.
;
_journal_issue 34
_journal_name_full 'Dalton transactions (Cambridge, England : 2003)'
_journal_page_first 8685
_journal_page_last 8694
_journal_paper_doi 10.1039/c1dt10648a
_journal_volume 40
_journal_year 2011
_chemical_formula_sum 'C11 H Fe3 K O11'
_chemical_formula_weight 515.77
_chemical_name_systematic
;
?
;
_space_group_IT_number 14
_symmetry_cell_setting monoclinic
_symmetry_space_group_name_Hall '-P 2ybc'
_symmetry_space_group_name_H-M 'P 1 21/c 1'
_atom_sites_solution_hydrogens geom
_atom_sites_solution_primary direct
_atom_sites_solution_secondary difmap
_audit_creation_method SHELXL-97
_cell_angle_alpha 90.00
_cell_angle_beta 95.4120(10)
_cell_angle_gamma 90.00
_cell_formula_units_Z 4
_cell_length_a 11.8829(8)
_cell_length_b 9.0508(6)
_cell_length_c 15.2353(11)
_cell_measurement_reflns_used 3029
_cell_measurement_temperature 295(2)
_cell_measurement_theta_max 24.8695
_cell_measurement_theta_min 2.6205
_cell_volume 1631.25(19)
_computing_structure_refinement 'SHELXL-97 (Sheldrick, 1997)'
_computing_structure_solution 'SHELXS-97 (Sheldrick, 1990)'
_diffrn_ambient_temperature 295(2)
_diffrn_measured_fraction_theta_full 0.982
_diffrn_measured_fraction_theta_max 0.982
_diffrn_measurement_device_type 'CCD area detector'
_diffrn_measurement_method 'phi and omega scans'
_diffrn_radiation_monochromator graphite
_diffrn_radiation_source 'fine-focus sealed tube'
_diffrn_radiation_type MoK\a
_diffrn_radiation_wavelength 0.71073
_diffrn_reflns_av_R_equivalents 0.0503
_diffrn_reflns_av_sigmaI/netI 0.0449
_diffrn_reflns_limit_h_max 15
_diffrn_reflns_limit_h_min -15
_diffrn_reflns_limit_k_max 11
_diffrn_reflns_limit_k_min -11
_diffrn_reflns_limit_l_max 19
_diffrn_reflns_limit_l_min -19
_diffrn_reflns_number 18270
_diffrn_reflns_theta_full 28.00
_diffrn_reflns_theta_max 28.00
_diffrn_reflns_theta_min 1.72
_exptl_absorpt_coefficient_mu 2.944
_exptl_absorpt_correction_T_max 0.7190
_exptl_absorpt_correction_T_min 0.5905
_exptl_absorpt_correction_type empirical
_exptl_crystal_colour dark-red
_exptl_crystal_density_diffrn 2.100
_exptl_crystal_density_method 'not measured'
_exptl_crystal_description prism
_exptl_crystal_F_000 1008
_exptl_crystal_size_max 0.20
_exptl_crystal_size_mid 0.15
_exptl_crystal_size_min 0.12
_refine_diff_density_max 0.434
_refine_diff_density_min -0.358
_refine_diff_density_rms 0.081
_refine_ls_extinction_method none
_refine_ls_goodness_of_fit_ref 1.010
_refine_ls_hydrogen_treatment mixed
_refine_ls_matrix_type full
_refine_ls_number_parameters 239
_refine_ls_number_reflns 3868
_refine_ls_number_restraints 0
_refine_ls_restrained_S_all 1.010
_refine_ls_R_factor_all 0.0674
_refine_ls_R_factor_gt 0.0363
_refine_ls_shift/su_max 0.001
_refine_ls_shift/su_mean 0.000
_refine_ls_structure_factor_coef Fsqd
_refine_ls_weighting_details 'calc w=1/[\s^2^(Fo^2^)+(0.0289P)^2^+0.1357P] where P=(Fo^2^+2Fc^2^)/3'
_refine_ls_weighting_scheme calc
_refine_ls_wR_factor_gt 0.0638
_refine_ls_wR_factor_ref 0.0728
_reflns_number_gt 2688
_reflns_number_total 3868
_reflns_threshold_expression >2sigma(I)
_cod_data_source_file c1dt10648a.txt
_cod_data_source_block p21cc
_cod_original_sg_symbol_H-M P2(1)/c
_cod_database_code 7016499

loop_
_symmetry_equiv_pos_as_xyz
'x, y, z'
'-x, y+1/2, -z+1/2'
'-x, -y, -z'
'x, -y-1/2, z-1/2'

loop_
_atom_site_label
_atom_site_type_symbol
_atom_site_fract_x
_atom_site_fract_y
_atom_site_fract_z
_atom_site_U_iso_or_equiv
_atom_site_adp_type
_atom_site_occupancy
_atom_site_symmetry_multiplicity
_atom_site_calc_flag
Fe1 Fe 0.86466(4) 0.80402(5) 0.28342(3) 0.03456(12) Uani 1 1 d
Fe2 Fe 0.71546(4) 0.72984(5) 0.39795(3) 0.03150(12) Uani 1 1 d
Fe3 Fe 0.63930(4) 0.80277(5) 0.24005(3) 0.03091(12) Uani 1 1 d
H1 H 0.652(3) 0.662(4) 0.306(2) 0.058(10) Uiso 1 1 d
C1 C 0.8445(3) 0.6132(4) 0.2532(2) 0.0408(8) Uani 1 1 d
C2 C 0.9159(3) 0.8529(4) 0.1804(2) 0.0443(8) Uani 1 1 d
C3 C 0.9918(3) 0.7680(4) 0.3504(2) 0.0442(8) Uani 1 1 d
C4 C 0.8616(3) 0.9959(5) 0.3181(2) 0.0487(9) Uani 1 1 d
C5 C 0.7682(3) 0.5445(4) 0.4188(2) 0.0426(8) Uani 1 1 d
C6 C 0.8024(3) 0.8330(4) 0.4765(2) 0.0370(8) Uani 1 1 d
C7 C 0.6528(2) 0.9147(3) 0.34840(19) 0.0334(7) Uani 1 1 d
C8 C 0.5950(3) 0.7071(4) 0.4555(2) 0.0400(8) Uani 1 1 d
C9 C 0.4904(3) 0.8209(4) 0.2332(2) 0.0462(9) Uani 1 1 d
C10 C 0.6662(3) 0.9584(4) 0.1749(2) 0.0437(8) Uani 1 1 d
C11 C 0.6354(3) 0.6520(4) 0.1612(2) 0.0362(7) Uani 1 1 d
O1 O 0.84176(19) 0.4925(3) 0.23170(16) 0.0518(6) Uani 1 1 d
O2 O 0.9489(2) 0.8861(3) 0.11538(17) 0.0662(8) Uani 1 1 d
O3 O 1.0743(2) 0.7464(3) 0.39351(19) 0.0683(8) Uani 1 1 d
O4 O 0.8679(2) 1.1151(3) 0.3395(2) 0.0810(9) Uani 1 1 d
O5 O 0.7963(2) 0.4268(3) 0.43748(17) 0.0667(8) Uani 1 1 d
O6 O 0.8535(2) 0.9077(3) 0.52626(16) 0.0564(7) Uani 1 1 d
O7 O 0.63002(19) 1.0331(2) 0.37569(15) 0.0466(6) Uani 1 1 d
O8 O 0.5136(2) 0.6955(3) 0.49017(17) 0.0599(7) Uani 1 1 d
O9 O 0.3944(2) 0.8347(3) 0.2286(2) 0.0839(10) Uani 1 1 d
O10 O 0.6812(2) 1.0595(3) 0.13277(17) 0.0658(8) Uani 1 1 d
O11 O 0.6269(2) 0.5578(3) 0.11152(15) 0.0502(6) Uani 1 1 d
K1 K 0.71047(7) 0.31238(8) 0.02339(6) 0.0508(2) Uani 1 1 d

loop_
_atom_site_aniso_label
_atom_site_aniso_U_11
_atom_site_aniso_U_22
_atom_site_aniso_U_33
_atom_site_aniso_U_23
_atom_site_aniso_U_13
_atom_site_aniso_U_12
Fe1 0.0298(2) 0.0380(3) 0.0355(3) 0.0021(2) 0.00122(19) -0.0006(2)
Fe2 0.0352(2) 0.0316(3) 0.0273(2) 0.00221(18) 0.00073(19) 0.0026(2)
Fe3 0.0320(2) 0.0311(3) 0.0287(2) 0.00127(19) -0.00242(18) 0.00154(19)
C1 0.0328(18) 0.050(2) 0.040(2) 0.0055(17) 0.0029(15) 0.0041(16)
C2 0.042(2) 0.041(2) 0.049(2) 0.0002(17) 0.0025(17) -0.0021(16)
C3 0.039(2) 0.044(2) 0.049(2) 0.0039(17) 0.0012(17) -0.0018(16)
C4 0.037(2) 0.052(2) 0.058(2) 0.0012(19) 0.0061(17) -0.0057(18)
C5 0.052(2) 0.042(2) 0.0347(19) 0.0024(16) 0.0057(16) 0.0023(17)
C6 0.0376(18) 0.0384(19) 0.0347(18) 0.0046(15) 0.0020(15) 0.0071(15)
C7 0.0315(17) 0.0353(19) 0.0319(17) -0.0003(14) -0.0052(13) 0.0026(14)
C8 0.043(2) 0.044(2) 0.0312(17) -0.0026(15) -0.0059(15) 0.0005(16)
C9 0.045(2) 0.0339(19) 0.057(2) -0.0128(17) -0.0075(18) 0.0032(16)
C10 0.044(2) 0.046(2) 0.0387(19) 0.0049(17) -0.0062(16) 0.0026(17)
C11 0.0342(18) 0.043(2) 0.0312(18) 0.0053(15) 0.0032(14) 0.0035(15)
O1 0.0516(15) 0.0385(15) 0.0659(18) -0.0058(13) 0.0083(13) 0.0079(12)
O2 0.078(2) 0.075(2) 0.0478(17) 0.0068(15) 0.0175(14) -0.0151(16)
O3 0.0476(16) 0.0712(19) 0.080(2) 0.0149(16) -0.0240(15) -0.0025(14)
O4 0.079(2) 0.0473(18) 0.117(3) -0.0200(18) 0.0102(18) -0.0147(16)
O5 0.092(2) 0.0412(16) 0.0671(19) 0.0165(14) 0.0109(15) 0.0202(15)
O6 0.0570(16) 0.0635(18) 0.0465(15) -0.0128(13) -0.0069(12) -0.0074(14)
O7 0.0542(15) 0.0342(13) 0.0502(15) -0.0096(11) -0.0014(11) 0.0091(11)
O8 0.0418(15) 0.088(2) 0.0514(16) -0.0063(14) 0.0110(13) -0.0094(14)
O9 0.0372(16) 0.070(2) 0.142(3) -0.0298(19) -0.0061(17) 0.0108(14)
O10 0.0761(19) 0.0551(17) 0.0637(18) 0.0312(15) -0.0066(14) -0.0063(14)
O11 0.0590(16) 0.0510(15) 0.0409(14) -0.0131(12) 0.0070(12) 0.0018(13)
K1 0.0486(5) 0.0380(4) 0.0649(5) 0.0079(4) 0.0005(4) 0.0034(4)

loop_
_atom_type_symbol
_atom_type_description
_atom_type_scat_dispersion_real
_atom_type_scat_dispersion_imag
_atom_type_scat_source
C C 0.0033 0.0016 'International Tables Vol C Tables 4.2.6.8 and 6.1.1.4'
H H 0.0000 0.0000 'International Tables Vol C Tables 4.2.6.8 and 6.1.1.4'
O O 0.0106 0.0060 'International Tables Vol C Tables 4.2.6.8 and 6.1.1.4'
Fe Fe 0.3463 0.8444 'International Tables Vol C Tables 4.2.6.8 and 6.1.1.4'
K K 0.2009 0.2494 'International Tables Vol C Tables 4.2.6.8 and 6.1.1.4'

loop_
_geom_angle_atom_site_label_1
_geom_angle_atom_site_label_2
_geom_angle_atom_site_label_3
_geom_angle
_geom_angle_site_symmetry_1
_geom_angle_site_symmetry_3
C3 Fe1 C2 102.03(16) . .
C3 Fe1 C1 93.25(15) . .
C2 Fe1 C1 93.49(15) . .
C3 Fe1 C4 92.75(16) . .
C2 Fe1 C4 92.09(16) . .
C1 Fe1 C4 170.79(15) . .
C3 Fe1 Fe2 99.13(11) . .
C2 Fe1 Fe2 158.44(11) . .
C1 Fe1 Fe2 81.15(10) . .
C4 Fe1 Fe2 90.99(11) . .
C3 Fe1 Fe3 155.95(11) . .
C2 Fe1 Fe3 101.43(11) . .
C1 Fe1 Fe3 80.09(10) . .
C4 Fe1 Fe3 91.63(11) . .
Fe2 Fe1 Fe3 57.140(16) . .
C8 Fe2 C6 100.04(14) . .
C8 Fe2 C5 95.08(15) . .
C6 Fe2 C5 101.53(14) . .
C8 Fe2 C7 89.69(14) . .
C6 Fe2 C7 89.22(13) . .
C5 Fe2 C7 167.26(14) . .
C8 Fe2 Fe3 105.36(10) . .
C6 Fe2 Fe3 128.86(10) . .
C5 Fe2 Fe3 119.17(10) . .
C7 Fe2 Fe3 48.09(9) . .
C8 Fe2 Fe1 165.97(11) . .
C6 Fe2 Fe1 85.93(10) . .
C5 Fe2 Fe1 96.14(11) . .
C7 Fe2 Fe1 77.63(9) . .
Fe3 Fe2 Fe1 61.618(17) . .
C8 Fe2 H1 92.8(11) . .
C6 Fe2 H1 164.4(11) . .
C5 Fe2 H1 85.9(11) . .
C7 Fe2 H1 82.1(11) . .
Fe3 Fe2 H1 37.6(11) . .
Fe1 Fe2 H1 79.6(11) . .
C10 Fe3 C9 97.21(16) . .
C10 Fe3 C11 102.81(15) . .
C9 Fe3 C11 93.88(14) . .
C10 Fe3 C7 93.30(14) . .
C9 Fe3 C7 90.22(14) . .
C11 Fe3 C7 162.72(14) . .
C10 Fe3 Fe2 131.46(11) . .
C9 Fe3 Fe2 109.87(12) . .
C11 Fe3 Fe2 114.21(10) . .
C7 Fe3 Fe2 48.86(9) . .
C10 Fe3 Fe1 84.63(11) . .
C9 Fe3 Fe1 167.91(11) . .
C11 Fe3 Fe1 97.36(10) . .
C7 Fe3 Fe1 77.73(9) . .
Fe2 Fe3 Fe1 61.242(16) . .
C10 Fe3 H1 164.3(11) . .
C9 Fe3 H1 98.1(11) . .
C11 Fe3 H1 79.4(11) . .
C7 Fe3 H1 83.4(11) . .
Fe2 Fe3 H1 38.3(11) . .
Fe1 Fe3 H1 79.7(11) . .
O1 C1 Fe1 173.6(3) . .
O2 C2 Fe1 179.0(3) . .
O3 C3 Fe1 179.2(3) . .
O4 C4 Fe1 175.0(3) . .
O5 C5 Fe2 174.6(3) . .
O6 C6 Fe2 175.3(3) . .
O6 C6 K1 58.55(19) . 4_576
Fe2 C6 K1 116.73(13) . 4_576
O7 C7 Fe3 140.2(2) . .
O7 C7 Fe2 136.7(2) . .
Fe3 C7 Fe2 83.05(12) . .
O8 C8 Fe2 177.0(3) . .
O9 C9 Fe3 179.1(3) . .
O10 C10 Fe3 178.6(3) . .
O11 C11 Fe3 176.4(3) . .
C3 O3 K1 156.5(3) . 2_755
C5 O5 K1 137.1(3) . 4_566
C6 O6 K1 102.7(2) . 4_576
C7 O7 K1 132.3(2) . 4_576
C8 O8 K1 138.8(2) . 2_655
C10 O10 K1 177.8(3) . 1_565
C11 O11 K1 153.1(2) . .
O7 K1 O5 97.25(8) 4_575 4_565
O7 K1 O3 135.24(8) 4_575 2_745
O5 K1 O3 71.76(8) 4_565 2_745
O7 K1 O11 82.99(7) 4_575 .
O5 K1 O11 179.02(8) 4_565 .
O3 K1 O11 107.40(8) 2_745 .
O7 K1 O8 83.06(7) 4_575 2_645
O5 K1 O8 93.36(8) 4_565 2_645
O3 K1 O8 139.22(8) 2_745 2_645
O11 K1 O8 87.61(8) . 2_645
O7 K1 O10 146.14(8) 4_575 1_545
O5 K1 O10 73.85(8) 4_565 1_545
O3 K1 O10 73.97(8) 2_745 1_545
O11 K1 O10 106.48(8) . 1_545
O8 K1 O10 65.38(7) 2_645 1_545
O7 K1 O6 74.86(7) 4_575 4_575
O5 K1 O6 115.21(8) 4_565 4_575
O3 K1 O6 71.79(8) 2_745 4_575
O11 K1 O6 63.91(7) . 4_575
O8 K1 O6 145.49(7) 2_645 4_575
O10 K1 O6 138.75(8) 1_545 4_575
O7 K1 C6 56.93(7) 4_575 4_575
O5 K1 C6 119.07(8) 4_565 4_575
O3 K1 C6 89.92(8) 2_745 4_575
O11 K1 C6 60.28(7) . 4_575
O8 K1 C6 129.39(8) 2_645 4_575
O10 K1 C6 155.52(8) 1_545 4_575
O6 K1 C6 18.70(6) 4_575 4_575

loop_
_geom_bond_atom_site_label_1
_geom_bond_atom_site_label_2
_geom_bond_distance
_geom_bond_site_symmetry_2
Fe1 C3 1.772(4) .
Fe1 C2 1.792(4) .
Fe1 C1 1.798(4) .
Fe1 C4 1.816(4) .
Fe1 Fe2 2.6874(6) .
Fe1 Fe3 2.6970(6) .
Fe2 C8 1.761(4) .
Fe2 C6 1.772(4) .
Fe2 C5 1.809(4) .
Fe2 C7 1.953(3) .
Fe2 Fe3 2.5750(6) .
Fe2 H1 1.64(3) .
Fe3 C10 1.770(4) .
Fe3 C9 1.770(4) .
Fe3 C11 1.816(4) .
Fe3 C7 1.931(3) .
Fe3 H1 1.62(3) .
C1 O1 1.140(4) .
C2 O2 1.139(4) .
C3 O3 1.144(4) .
C4 O4 1.127(4) .
C5 O5 1.144(4) .
C6 O6 1.146(4) .
C6 K1 3.486(3) 4_576
C7 O7 1.190(3) .
C8 O8 1.149(4) .
C9 O9 1.143(4) .
C10 O10 1.141(4) .
C11 O11 1.138(4) .
O3 K1 2.809(3) 2_755
O5 K1 2.773(3) 4_566
O6 K1 3.049(3) 4_576
O7 K1 2.744(2) 4_576
O8 K1 2.855(3) 2_655
O10 K1 2.871(3) 1_565
O11 K1 2.824(2) .
K1 O7 2.744(2) 4_575
K1 O5 2.773(3) 4_565
K1 O3 2.809(3) 2_745
K1 O8 2.855(3) 2_645
K1 O10 2.871(3) 1_545
K1 O6 3.049(3) 4_575
K1 C6 3.486(3) 4_575

loop_
_geom_torsion_atom_site_label_1
_geom_torsion_atom_site_label_2
_geom_torsion_atom_site_label_3
_geom_torsion_atom_site_label_4
_geom_torsion
_geom_torsion_site_symmetry_4
C3 Fe1 Fe2 C8 161.2(5) .
C2 Fe1 Fe2 C8 -30.0(5) .
C1 Fe1 Fe2 C8 -106.9(4) .
C4 Fe1 Fe2 C8 68.3(5) .
Fe3 Fe1 Fe2 C8 -23.0(4) .
C3 Fe1 Fe2 C6 45.35(15) .
C2 Fe1 Fe2 C6 -145.8(3) .
C1 Fe1 Fe2 C6 137.24(14) .
C4 Fe1 Fe2 C6 -47.59(15) .
Fe3 Fe1 Fe2 C6 -138.89(10) .
C3 Fe1 Fe2 C5 -55.83(16) .
C2 Fe1 Fe2 C5 113.0(3) .
C1 Fe1 Fe2 C5 36.07(15) .
C4 Fe1 Fe2 C5 -148.77(16) .
Fe3 Fe1 Fe2 C5 119.94(11) .
C3 Fe1 Fe2 C7 135.44(14) .
C2 Fe1 Fe2 C7 -55.7(3) .
C1 Fe1 Fe2 C7 -132.67(13) .
C4 Fe1 Fe2 C7 42.50(14) .
Fe3 Fe1 Fe2 C7 -48.80(9) .
C3 Fe1 Fe2 Fe3 -175.76(12) .
C2 Fe1 Fe2 Fe3 -6.9(3) .
C1 Fe1 Fe2 Fe3 -83.87(10) .
C4 Fe1 Fe2 Fe3 91.29(12) .
C8 Fe2 Fe3 C10 123.21(19) .
C6 Fe2 Fe3 C10 6.2(2) .
C5 Fe2 Fe3 C10 -131.8(2) .
C7 Fe2 Fe3 C10 47.92(19) .
Fe1 Fe2 Fe3 C10 -51.15(15) .
C8 Fe2 Fe3 C9 3.37(16) .
C6 Fe2 Fe3 C9 -113.60(17) .
C5 Fe2 Fe3 C9 108.35(17) .
C7 Fe2 Fe3 C9 -71.92(16) .
Fe1 Fe2 Fe3 C9 -170.99(11) .
C8 Fe2 Fe3 C11 -100.60(15) .
C6 Fe2 Fe3 C11 142.43(17) .
C5 Fe2 Fe3 C11 4.38(16) .
C7 Fe2 Fe3 C11 -175.89(16) .
Fe1 Fe2 Fe3 C11 85.04(11) .
C8 Fe2 Fe3 C7 75.28(16) .
C6 Fe2 Fe3 C7 -41.69(18) .
C5 Fe2 Fe3 C7 -179.73(17) .
Fe1 Fe2 Fe3 C7 -99.07(12) .
C8 Fe2 Fe3 Fe1 174.35(11) .
C6 Fe2 Fe3 Fe1 57.38(13) .
C5 Fe2 Fe3 Fe1 -80.66(12) .
C7 Fe2 Fe3 Fe1 99.07(12) .
C3 Fe1 Fe3 C10 154.4(3) .
C2 Fe1 Fe3 C10 -38.48(16) .
C1 Fe1 Fe3 C10 -130.07(15) .
C4 Fe1 Fe3 C10 53.98(17) .
Fe2 Fe1 Fe3 C10 144.12(11) .
C3 Fe1 Fe3 C9 55.0(6) .
C2 Fe1 Fe3 C9 -137.9(6) .
C1 Fe1 Fe3 C9 130.5(6) .
C4 Fe1 Fe3 C9 -45.4(6) .
Fe2 Fe1 Fe3 C9 44.7(6) .
C3 Fe1 Fe3 C11 -103.3(3) .
C2 Fe1 Fe3 C11 63.78(15) .
C1 Fe1 Fe3 C11 -27.81(14) .
C4 Fe1 Fe3 C11 156.25(15) .
Fe2 Fe1 Fe3 C11 -113.62(10) .
C3 Fe1 Fe3 C7 59.9(3) .
C2 Fe1 Fe3 C7 -133.04(15) .
C1 Fe1 Fe3 C7 135.37(14) .
C4 Fe1 Fe3 C7 -40.58(15) .
Fe2 Fe1 Fe3 C7 49.55(9) .
C3 Fe1 Fe3 Fe2 10.3(3) .
C2 Fe1 Fe3 Fe2 177.40(11) .
C1 Fe1 Fe3 Fe2 85.81(10) .
C4 Fe1 Fe3 Fe2 -90.13(12) .
C3 Fe1 C1 O1 -53(3) .
C2 Fe1 C1 O1 50(3) .
C4 Fe1 C1 O1 177(2) .
Fe2 Fe1 C1 O1 -151(3) .
Fe3 Fe1 C1 O1 151(3) .
C3 Fe1 C2 O2 -80(19) .
C1 Fe1 C2 O2 -174(100) .
C4 Fe1 C2 O2 13(19) .
Fe2 Fe1 C2 O2 111(19) .
Fe3 Fe1 C2 O2 105(19) .
C2 Fe1 C3 O3 57(26) .
C1 Fe1 C3 O3 151(26) .
C4 Fe1 C3 O3 -36(26) .
Fe2 Fe1 C3 O3 -127(26) .
Fe3 Fe1 C3 O3 -136(25) .
C3 Fe1 C4 O4 39(4) .
C2 Fe1 C4 O4 -64(4) .
C1 Fe1 C4 O4 169(4) .
Fe2 Fe1 C4 O4 138(4) .
Fe3 Fe1 C4 O4 -165(4) .
C8 Fe2 C5 O5 -20(4) .
C6 Fe2 C5 O5 81(4) .
C7 Fe2 C5 O5 -132(3) .
Fe3 Fe2 C5 O5 -131(3) .
Fe1 Fe2 C5 O5 168(3) .
C8 Fe2 C6 O6 -69(4) .
C5 Fe2 C6 O6 -167(4) .
C7 Fe2 C6 O6 20(4) .
Fe3 Fe2 C6 O6 50(4) .
Fe1 Fe2 C6 O6 98(4) .
C8 Fe2 C6 K1 -65.97(16) 4_576
C5 Fe2 C6 K1 -163.33(14) 4_576
C7 Fe2 C6 K1 23.57(14) 4_576
Fe3 Fe2 C6 K1 53.24(17) 4_576
Fe1 Fe2 C6 K1 101.23(11) 4_576
C10 Fe3 C7 O7 37.8(4) .
C9 Fe3 C7 O7 -59.5(4) .
C11 Fe3 C7 O7 -163.4(4) .
Fe2 Fe3 C7 O7 -176.1(5) .
Fe1 Fe3 C7 O7 121.6(4) .
C10 Fe3 C7 Fe2 -146.14(13) .
C9 Fe3 C7 Fe2 116.62(14) .
C11 Fe3 C7 Fe2 12.7(5) .
Fe1 Fe3 C7 Fe2 -62.37(7) .
C8 Fe2 C7 O7 65.2(4) .
C6 Fe2 C7 O7 -34.9(4) .
C5 Fe2 C7 O7 177.4(5) .
Fe3 Fe2 C7 O7 176.3(4) .
Fe1 Fe2 C7 O7 -120.9(4) .
C8 Fe2 C7 Fe3 -111.15(13) .
C6 Fe2 C7 Fe3 148.81(13) .
C5 Fe2 C7 Fe3 1.1(7) .
Fe1 Fe2 C7 Fe3 62.80(7) .
C6 Fe2 C8 O8 120(6) .
C5 Fe2 C8 O8 -137(6) .
C7 Fe2 C8 O8 31(6) .
Fe3 Fe2 C8 O8 -15(6) .
Fe1 Fe2 C8 O8 6(6) .
C10 Fe3 C9 O9 -27(21) .
C11 Fe3 C9 O9 -130(21) .
C7 Fe3 C9 O9 67(21) .
Fe2 Fe3 C9 O9 113(21) .
Fe1 Fe3 C9 O9 72(21) .
C9 Fe3 C10 O10 7(13) .
C11 Fe3 C10 O10 103(13) .
C7 Fe3 C10 O10 -83(13) .
Fe2 Fe3 C10 O10 -117(13) .
Fe1 Fe3 C10 O10 -161(13) .
C10 Fe3 C11 O11 -100(4) .
C9 Fe3 C11 O11 -2(5) .
C7 Fe3 C11 O11 102(4) .
Fe2 Fe3 C11 O11 112(4) .
Fe1 Fe3 C11 O11 174(4) .
Fe1 C3 O3 K1 0(26) 2_755
Fe2 C5 O5 K1 25(4) 4_566
Fe2 C6 O6 K1 4(4) 4_576
Fe3 C7 O7 K1 -160.5(2) 4_576
Fe2 C7 O7 K1 25.2(5) 4_576
Fe2 C8 O8 K1 -13(6) 2_655
Fe3 C10 O10 K1 -36(19) 1_565
Fe3 C11 O11 K1 -163(4) .
C11 O11 K1 O7 -127.8(5) 4_575
C11 O11 K1 O5 -24(5) 4_565
C11 O11 K1 O3 7.5(5) 2_745
C11 O11 K1 O8 148.9(5) 2_645
C11 O11 K1 O10 85.5(5) 1_545
C11 O11 K1 O6 -51.3(5) 4_575
C11 O11 K1 C6 -72.1(5) 4_575
